data_7004085
loop_
_publ_author_name
'Bates, Gareth W.'
'Gale, Philip A.'
'Light, Mark E.'
'Ogden, Mark I.'
'Warriner, Colin N.'

_publ_section_title
;
 Structural diversity in the first metal complexes of
 2,5-dicarboxamidopyrroles and 2,5-dicarbothioamidopyrroles
;
_journal_issue 31
_journal_name_full 'Dalton Transactions'
_journal_page_first 4106
_journal_page_last 4112
_journal_paper_doi 10.1039/b802506a
_journal_year 2008
_chemical_formula_sum 'C66 H58 K4 N14 Ni O27'
_chemical_formula_weight 1694.37
_chemical_name_systematic
;
?
;
_space_group_IT_number 86
_symmetry_cell_setting tetragonal
_symmetry_space_group_name_Hall '-P 4bc'
_symmetry_space_group_name_H-M 'P 42/n :2'
_atom_sites_solution_hydrogens geom
_atom_sites_solution_primary direct
_atom_sites_solution_secondary difmap
_audit_creation_method SHELXL-97
_cell_angle_alpha 90.00
_cell_angle_beta 90.00
_cell_angle_gamma 90.00
_cell_formula_units_Z 2
_cell_length_a 15.6020(10)
_cell_length_b 15.6020(10)
_cell_length_c 15.9970(6)
_cell_measurement_reflns_used 4267
_cell_measurement_temperature 120(2)
_cell_measurement_theta_max 27.48
_cell_measurement_theta_min 2.91
_cell_volume 3894.0(4)
_computing_cell_refinement 'DENZO (Otwinowski & Minor, 1997) & COLLECT (Hooft, R.W.W., 1998)'
_computing_data_collection 'COLLECT (Hooft, R.W.W., 1998)'
_computing_data_reduction 'DENZO (Otwinowski & Minor, 1997) & COLLECT (Hooft, R.W.W., 1998)'
_computing_molecular_graphics 'CAMERON (Watkin, et al., 1993)'
_computing_publication_material 'WINGX (Farrugia, 1998)'
_computing_structure_refinement 'SHELXL-97 (Sheldrick, 1997)'
_computing_structure_solution 'SHELXS-97 (Sheldrick, 1997)'
_diffrn_ambient_temperature 120(2)
_diffrn_detector_area_resol_mean 9.091
_diffrn_measured_fraction_theta_full 0.998
_diffrn_measured_fraction_theta_max 0.998
_diffrn_measurement_device_type 'Bruker-Nonius CCD camera on \k-goniostat'
_diffrn_measurement_method '\f & \w scans to fill the asymmetric unit'
_diffrn_radiation_monochromator '10cm confocal mirrors'
_diffrn_radiation_source 'Bruker Nonius FR591 Rotating Anode'
_diffrn_radiation_type MoK\a
_diffrn_radiation_wavelength 0.71069
_diffrn_reflns_av_R_equivalents 0.0995
_diffrn_reflns_av_sigmaI/netI 0.1133
_diffrn_reflns_limit_h_max 15
_diffrn_reflns_limit_h_min -20
_diffrn_reflns_limit_k_max 13
_diffrn_reflns_limit_k_min -20
_diffrn_reflns_limit_l_max 20
_diffrn_reflns_limit_l_min -19
_diffrn_reflns_number 16842
_diffrn_reflns_theta_full 27.46
_diffrn_reflns_theta_max 27.46
_diffrn_reflns_theta_min 3.15
_diffrn_standards_number 0
_exptl_absorpt_coefficient_mu 0.550
_exptl_absorpt_correction_T_max 0.9837
_exptl_absorpt_correction_T_min 0.8879
_exptl_absorpt_correction_type multi-scan
_exptl_absorpt_process_details
;
SADABS V2.10 (Sheldrick, G.M., 2003)
;
_exptl_crystal_colour 'Dark Orange'
_exptl_crystal_density_diffrn 1.445
_exptl_crystal_density_method 'not measured'
_exptl_crystal_description Block
_exptl_crystal_F_000 1744
_exptl_crystal_size_max 0.2
_exptl_crystal_size_mid 0.14
_exptl_crystal_size_min 0.03
_refine_diff_density_max 1.270
_refine_diff_density_min -1.258
_refine_diff_density_rms 0.110
_refine_ls_extinction_method none
_refine_ls_goodness_of_fit_ref 1.028
_refine_ls_hydrogen_treatment mixed
_refine_ls_matrix_type full
_refine_ls_number_parameters 276
_refine_ls_number_reflns 4460
_refine_ls_number_restraints 48
_refine_ls_restrained_S_all 1.029
_refine_ls_R_factor_all 0.1374
_refine_ls_R_factor_gt 0.0797
_refine_ls_shift/su_max 0.040
_refine_ls_shift/su_mean 0.001
_refine_ls_structure_factor_coef Fsqd
_refine_ls_weighting_details 'calc w=1/[\s^2^(Fo^2^)+(0.1126P)^2^+6.6118P] where P=(Fo^2^+2Fc^2^)/3'
_refine_ls_weighting_scheme calc
_refine_ls_wR_factor_gt 0.2010
_refine_ls_wR_factor_ref 0.2307
_reflns_number_gt 2732
_reflns_number_total 4460
_reflns_threshold_expression >2sigma(I)
_cod_data_source_file b802506a.txt
_cod_data_source_block 2005sot1251
_cod_depositor_comments
;
The following automatic conversions were performed:
'_symmetry_cell_setting' value 'Tetragonal' changed to 'tetragonal'
according to '/home/saulius/struct/CIF-dictionaries/cif_core.dic'
dictionary named 'cif_core.dic' version 2.4.1 from 2010-06-29.

Automatic conversion script
Id: cif_fix_enum 1527 2010-12-29 10:47:43Z saulius 
;
_cod_original_sg_symbol_H-M P4(2)/n
_cod_database_code 7004085

loop_
_symmetry_equiv_pos_as_xyz
'x, y, z'
'-x+1/2, -y+1/2, z'
'-y, x+1/2, z+1/2'
'y+1/2, -x, z+1/2'
'-x, -y, -z'
'x-1/2, y-1/2, -z'
'y, -x-1/2, -z-1/2'
'-y-1/2, x, -z-1/2'

loop_
_atom_site_label
_atom_site_type_symbol
_atom_site_fract_x
_atom_site_fract_y
_atom_site_fract_z
_atom_site_U_iso_or_equiv
_atom_site_adp_type
_atom_site_occupancy
_atom_site_symmetry_multiplicity
_atom_site_calc_flag
_atom_site_refinement_flags
_atom_site_disorder_assembly
_atom_site_disorder_group
Ni1 Ni 0.2500 0.2500 0.7500 0.01651(10) Uani 1 4 d S . .
K1 K 0.31066(3) 0.52143(3) 1.03425(3) 0.02782(12) Uani 1 1 d . . .
N1 N 0.41968(11) 0.42546(11) 0.50691(10) 0.0302(5) Uani 1 1 d . . .
N2 N 0.37539(11) 0.66213(11) 0.70316(10) 0.0307(5) Uani 1 1 d . . .
N3 N 0.33353(9) 0.36099(9) 0.78887(9) 0.0169(4) Uani 1 1 d . . .
N4 N 0.2500 0.2500 0.87104(12) 0.0178(5) Uani 1 2 d S . .
O1 O 0.44825(10) 0.35244(9) 0.50079(9) 0.0365(4) Uani 1 1 d . . .
O2 O 0.40944(12) 0.47441(11) 0.44729(9) 0.0443(5) Uani 1 1 d . . .
O3 O 0.38859(12) 0.71207(10) 0.64545(10) 0.0498(5) Uani 1 1 d . . .
O4 O 0.36132(13) 0.68531(10) 0.77436(10) 0.0502(5) Uani 1 1 d . . .
O5 O 0.37844(8) 0.43282(8) 0.90941(7) 0.0229(4) Uani 1 1 d . . .
C1 C 0.38256(12) 0.39794(12) 0.65253(11) 0.0227(5) Uani 1 1 d . . .
H1 H 0.3867 0.3398 0.6404 0.027 Uiso 1 1 calc R . .
C2 C 0.39858(13) 0.45694(13) 0.59149(12) 0.0254(5) Uani 1 1 d . . .
C3 C 0.39605(13) 0.54519(13) 0.60393(12) 0.0268(5) Uani 1 1 d . . .
H3 H 0.4056 0.5845 0.5612 0.032 Uiso 1 1 calc R . .
C4 C 0.37802(12) 0.56951(12) 0.68543(11) 0.0233(5) Uani 1 1 d . . .
C5 C 0.36024(12) 0.51264(12) 0.74946(12) 0.0213(5) Uani 1 1 d . . .
H5 H 0.3486 0.5331 0.8029 0.026 Uiso 1 1 calc R . .
C6 C 0.35970(11) 0.42442(12) 0.73410(10) 0.0184(5) Uani 1 1 d . . .
C7 C 0.34061(11) 0.37188(11) 0.87193(10) 0.0177(5) Uani 1 1 d . . .
C8 C 0.29608(11) 0.30317(11) 0.91916(10) 0.0166(4) Uani 1 1 d . . .
C9 C 0.28049(11) 0.28403(12) 1.00429(11) 0.0183(5) Uani 1 1 d . . .
C10 C 0.31876(13) 0.32747(12) 1.07786(10) 0.0207(5) Uani 1 1 d . . .
C11 C 0.26815(13) 0.35583(13) 1.14468(11) 0.0255(5) Uani 1 1 d . . .
H11 H 0.2096 0.3448 1.1443 0.031 Uiso 1 1 calc R . .
C12 C 0.30390(15) 0.40014(13) 1.21155(12) 0.0313(6) Uani 1 1 d . . .
H12 H 0.2694 0.4181 1.2556 0.038 Uiso 1 1 calc R . .
C13 C 0.39059(16) 0.41746(14) 1.21263(12) 0.0354(6) Uani 1 1 d . . .
H13 H 0.4144 0.4480 1.2568 0.042 Uiso 1 1 calc R . .
C14 C 0.44262(15) 0.38897(14) 1.14701(12) 0.0338(6) Uani 1 1 d . . .
H14 H 0.5012 0.4000 1.1478 0.041 Uiso 1 1 calc R . .
C15 C 0.40650(13) 0.34391(12) 1.08033(12) 0.0245(5) Uani 1 1 d . . .
H15 H 0.4414 0.3247 1.0371 0.029 Uiso 1 1 calc R . .
O6A O 0.1986(6) 0.6343(6) 0.9494(3) 0.0426(8) Uani 0.15 1 d PDU A 1
H6A H 0.2430 0.6624 0.9486 0.064 Uiso 0.15 1 calc PR A 1
C16A C 0.1755(8) 0.6107(8) 0.8652(3) 0.0426(8) Uani 0.15 1 d PDU A 1
H16A H 0.1910 0.6560 0.8276 0.064 Uiso 0.15 1 calc PR A 1
H16B H 0.1148 0.6010 0.8622 0.064 Uiso 0.15 1 calc PR A 1
H16C H 0.2053 0.5592 0.8498 0.064 Uiso 0.15 1 calc PR A 1
O6B O 0.2331(2) 0.6437(3) 0.9406(2) 0.0426(8) Uani 0.35 1 d PDU B 2
H6B H 0.2506 0.5978 0.9589 0.064 Uiso 0.35 1 calc PRD B 2
C16B C 0.1731(3) 0.6283(4) 0.8752(3) 0.0426(8) Uani 0.35 1 d PDU B 2
H16D H 0.1281 0.6701 0.8779 0.064 Uiso 0.35 1 calc PR B 2
H16E H 0.1492 0.5720 0.8813 0.064 Uiso 0.35 1 calc PR B 2
H16F H 0.2016 0.6325 0.8221 0.064 Uiso 0.35 1 calc PR B 2
O7 O 0.45025(11) 0.60469(11) 1.08310(12) 0.0550(5) Uani 1 1 d U . .
H7 H 0.4991 0.5857 1.0797 0.083 Uiso 1 1 calc R . .
C17 C 0.44276(16) 0.65377(18) 1.15481(18) 0.0550(5) Uani 1 1 d U . .
H17A H 0.4575 0.6196 1.2026 0.083 Uiso 1 1 calc R . .
H17B H 0.3848 0.6737 1.1602 0.083 Uiso 1 1 calc R . .
H17C H 0.4808 0.7020 1.1513 0.083 Uiso 1 1 calc R . .
O8 O 0.366435(3) 0.713333(3) 0.968361(5) 0.0553(18) Uani 0.25 1 d PDU . .
H99 H 0.319860(3) 0.704008(4) 0.943640(5) 0.050 Uiso 0.25 1 d PD . .
H98 H 0.368789(6) 0.762369(3) 0.989921(5) 0.050 Uiso 0.25 1 d PD . .

loop_
_atom_site_aniso_label
_atom_site_aniso_U_11
_atom_site_aniso_U_22
_atom_site_aniso_U_33
_atom_site_aniso_U_23
_atom_site_aniso_U_13
_atom_site_aniso_U_12
Ni1 0.01800(13) 0.01800(13) 0.01354(19) 0.000 0.000 0.000
K1 0.0266(2) 0.0298(2) 0.0270(2) -0.00553(18) 0.00221(18) -0.00046(18)
N1 0.0383(10) 0.0288(9) 0.0234(8) -0.0009(7) 0.0087(7) -0.0078(8)
N2 0.0370(10) 0.0238(9) 0.0312(9) 0.0020(7) 0.0054(7) -0.0038(8)
N3 0.0157(7) 0.0184(7) 0.0165(7) 0.0014(6) 0.0011(6) -0.0040(6)
N4 0.0225(11) 0.0156(10) 0.0154(9) 0.000 0.000 -0.0026(9)
O1 0.0509(9) 0.0270(8) 0.0318(7) -0.0052(6) 0.0153(7) -0.0076(7)
O2 0.0684(11) 0.0435(9) 0.0211(7) 0.0044(7) 0.0081(7) -0.0037(8)
O3 0.0824(12) 0.0233(8) 0.0435(8) 0.0111(7) 0.0221(8) -0.0037(8)
O4 0.0882(12) 0.0206(8) 0.0418(8) -0.0051(7) 0.0198(8) -0.0049(8)
O5 0.0265(7) 0.0218(6) 0.0204(6) -0.0031(5) -0.0012(5) -0.0077(5)
C1 0.0243(9) 0.0218(9) 0.0221(9) 0.0001(8) -0.0004(8) -0.0039(8)
C2 0.0275(10) 0.0262(10) 0.0224(9) 0.0005(8) 0.0046(8) -0.0058(8)
C3 0.0323(10) 0.0263(10) 0.0218(9) 0.0034(8) 0.0022(8) -0.0056(9)
C4 0.0249(10) 0.0209(9) 0.0242(9) 0.0018(8) -0.0028(8) -0.0020(8)
C5 0.0207(9) 0.0217(9) 0.0214(8) -0.0037(7) 0.0024(7) -0.0057(7)
C6 0.0149(8) 0.0220(9) 0.0183(8) 0.0007(7) -0.0017(7) -0.0018(7)
C7 0.0146(8) 0.0203(9) 0.0181(8) 0.0014(7) 0.0003(7) 0.0014(7)
C8 0.0155(8) 0.0183(9) 0.0159(8) -0.0016(7) -0.0008(7) 0.0000(7)
C9 0.0164(9) 0.0227(9) 0.0158(8) 0.0008(7) 0.0005(7) -0.0007(7)
C10 0.0302(10) 0.0175(9) 0.0144(8) 0.0022(7) -0.0001(7) -0.0005(8)
C11 0.0280(10) 0.0277(10) 0.0207(9) 0.0025(8) -0.0017(8) -0.0071(8)
C12 0.0461(12) 0.0303(11) 0.0175(9) -0.0051(8) -0.0021(9) -0.0057(10)
C13 0.0569(14) 0.0275(11) 0.0218(9) -0.0052(8) -0.0132(9) -0.0092(10)
C14 0.0366(11) 0.0392(12) 0.0256(10) 0.0020(9) -0.0078(9) -0.0103(10)
C15 0.0261(10) 0.0267(10) 0.0206(9) 0.0017(8) -0.0020(8) -0.0051(8)
O6A 0.0508(16) 0.0441(14) 0.0331(12) 0.0177(11) 0.0013(12) 0.0114(13)
C16A 0.0508(16) 0.0441(14) 0.0331(12) 0.0177(11) 0.0013(12) 0.0114(13)
O6B 0.0508(16) 0.0441(14) 0.0331(12) 0.0177(11) 0.0013(12) 0.0114(13)
C16B 0.0508(16) 0.0441(14) 0.0331(12) 0.0177(11) 0.0013(12) 0.0114(13)
O7 0.0344(7) 0.0542(9) 0.0765(9) -0.0173(7) -0.0070(7) -0.0001(7)
C17 0.0344(7) 0.0542(9) 0.0765(9) -0.0173(7) -0.0070(7) -0.0001(7)
O8 0.058(3) 0.062(3) 0.046(3) 0.001(3) -0.007(3) 0.022(3)

loop_
_atom_type_symbol
_atom_type_description
_atom_type_scat_dispersion_real
_atom_type_scat_dispersion_imag
_atom_type_scat_source
C C 0.0033 0.0016 'International Tables Vol C Tables 4.2.6.8 and 6.1.1.4'
H H 0.0000 0.0000 'International Tables Vol C Tables 4.2.6.8 and 6.1.1.4'
N N 0.0061 0.0033 'International Tables Vol C Tables 4.2.6.8 and 6.1.1.4'
O O 0.0106 0.0060 'International Tables Vol C Tables 4.2.6.8 and 6.1.1.4'
K K 0.2009 0.2494 'International Tables Vol C Tables 4.2.6.8 and 6.1.1.4'
Ni Ni 0.3393 1.1124 'International Tables Vol C Tables 4.2.6.8 and 6.1.1.4'

loop_
_geom_angle_atom_site_label_1
_geom_angle_atom_site_label_2
_geom_angle_atom_site_label_3
_geom_angle
_geom_angle_site_symmetry_1
_geom_angle_site_symmetry_3
_geom_angle_publ_flag
N4 Ni1 N4 180.0 7_567 . ?
N4 Ni1 N3 106.01(4) 7_567 . ?
N4 Ni1 N3 73.99(4) . . ?
N4 Ni1 N3 73.99(4) 7_567 7_567 ?
N4 Ni1 N3 106.01(4) . 7_567 ?
N3 Ni1 N3 94.361(19) . 7_567 ?
N4 Ni1 N3 106.01(4) 7_567 2 ?
N4 Ni1 N3 73.99(4) . 2 ?
N3 Ni1 N3 147.99(7) . 2 ?
N3 Ni1 N3 94.361(19) 7_567 2 ?
N4 Ni1 N3 73.99(4) 7_567 8_657 ?
N4 Ni1 N3 106.01(4) . 8_657 ?
N3 Ni1 N3 94.361(19) . 8_657 ?
N3 Ni1 N3 147.99(7) 7_567 8_657 ?
N3 Ni1 N3 94.361(19) 2 8_657 ?
O5 K1 O3 168.91(5) . 4_465 ?
O5 K1 O1 89.95(4) . 8_657 ?
O3 K1 O1 80.29(5) 4_465 8_657 ?
O5 K1 C10 69.20(4) . . ?
O3 K1 C10 112.09(5) 4_465 . ?
O1 K1 C10 71.93(5) 8_657 . ?
O5 K1 C11 94.45(5) . . ?
O3 K1 C11 86.50(5) 4_465 . ?
O1 K1 C11 66.38(5) 8_657 . ?
C10 K1 C11 25.61(5) . . ?
O5 K1 C15 62.62(4) . . ?
O3 K1 C15 123.42(5) 4_465 . ?
O1 K1 C15 96.59(5) 8_657 . ?
C10 K1 C15 25.29(5) . . ?
C11 K1 C15 43.79(5) . . ?
O5 K1 C12 110.46(5) . . ?
O3 K1 C12 74.15(5) 4_465 . ?
O1 K1 C12 85.04(5) 8_657 . ?
C10 K1 C12 43.49(5) . . ?
C11 K1 C12 24.01(5) . . ?
C15 K1 C12 49.41(5) . . ?
O5 K1 C14 80.93(5) . . ?
O3 K1 C14 107.72(5) 4_465 . ?
O1 K1 C14 113.50(5) 8_657 . ?
C10 K1 C14 43.19(5) . . ?
C11 K1 C14 49.27(5) . . ?
C15 K1 C14 23.96(5) . . ?
C12 K1 C14 41.15(5) . . ?
O5 K1 C13 103.28(5) . . ?
O3 K1 C13 84.75(5) 4_465 . ?
O1 K1 C13 107.00(5) 8_657 . ?
C10 K1 C13 49.71(5) . . ?
C11 K1 C13 41.57(5) . . ?
C15 K1 C13 41.80(5) . . ?
C12 K1 C13 22.93(5) . . ?
C14 K1 C13 23.23(5) . . ?
O5 K1 C7 17.36(4) . . ?
O3 K1 C7 153.24(5) 4_465 . ?
O1 K1 C7 73.00(4) 8_657 . ?
C10 K1 C7 61.00(4) . . ?
C11 K1 C7 84.24(5) . . ?
C15 K1 C7 62.56(4) . . ?
C12 K1 C7 104.45(5) . . ?
C14 K1 C7 84.77(5) . . ?
C13 K1 C7 104.24(5) . . ?
O1 N1 O2 124.10(17) . . ?
O1 N1 C2 117.57(16) . . ?
O2 N1 C2 118.31(17) . . ?
O4 N2 O3 123.19(17) . . ?
O4 N2 C4 118.52(16) . . ?
O3 N2 C4 118.29(16) . . ?
C7 N3 C6 120.75(15) . . ?
C7 N3 Ni1 114.66(11) . . ?
C6 N3 Ni1 123.05(11) . . ?
C8 N4 C8 109.9(2) . 2 ?
C8 N4 Ni1 125.04(10) . . ?
C8 N4 Ni1 125.04(10) 2 . ?
N1 O1 K1 172.67(12) . 7_567 ?
N2 O3 K1 158.83(15) . 3_654 ?
C7 O5 K1 124.14(11) . . ?
C2 C1 C6 120.61(18) . . ?
C1 C2 C3 124.03(18) . . ?
C1 C2 N1 118.17(17) . . ?
C3 C2 N1 117.80(17) . . ?
C4 C3 C2 114.26(17) . . ?
C5 C4 C3 124.15(18) . . ?
C5 C4 N2 118.75(16) . . ?
C3 C4 N2 117.07(16) . . ?
C4 C5 C6 120.17(17) . . ?
N3 C6 C5 126.50(16) . . ?
N3 C6 C1 116.73(16) . . ?
C5 C6 C1 116.62(16) . . ?
O5 C7 N3 126.85(16) . . ?
O5 C7 C8 121.21(15) . . ?
N3 C7 C8 111.93(15) . . ?
N3 C7 K1 143.29(12) . . ?
C8 C7 K1 92.35(10) . . ?
N4 C8 C9 109.25(16) . . ?
N4 C8 C7 113.93(15) . . ?
C9 C8 C7 136.28(16) . . ?
C8 C9 C9 105.77(10) . 2 ?
C8 C9 C10 126.71(16) . . ?
C9 C9 C10 127.50(10) 2 . ?
C15 C10 C11 118.30(17) . . ?
C15 C10 C9 120.13(16) . . ?
C11 C10 C9 121.53(17) . . ?
C15 C10 K1 82.36(11) . . ?
C11 C10 K1 80.84(11) . . ?
C9 C10 K1 104.50(11) . . ?
C12 C11 C10 121.21(19) . . ?
C12 C11 K1 86.57(12) . . ?
C10 C11 K1 73.56(11) . . ?
C13 C12 C11 120.02(19) . . ?
C13 C12 K1 82.61(12) . . ?
C11 C12 K1 69.42(11) . . ?
C12 C13 C14 119.82(19) . . ?
C12 C13 K1 74.46(12) . . ?
C14 C13 K1 75.12(12) . . ?
C15 C14 C13 119.9(2) . . ?
C15 C14 K1 70.08(12) . . ?
C13 C14 K1 81.65(13) . . ?
C10 C15 C14 120.73(18) . . ?
C10 C15 K1 72.35(11) . . ?
C14 C15 K1 85.96(13) . . ?

loop_
_geom_bond_atom_site_label_1
_geom_bond_atom_site_label_2
_geom_bond_distance
_geom_bond_site_symmetry_2
_geom_bond_publ_flag
Ni1 N4 1.9363(19) 7_567 ?
Ni1 N4 1.9363(19) . ?
Ni1 N3 2.2547(15) . ?
Ni1 N3 2.2547(15) 7_567 ?
Ni1 N3 2.2547(15) 2 ?
Ni1 N3 2.2547(14) 8_657 ?
K1 O5 2.6492(13) . ?
K1 O3 2.7389(17) 4_465 ?
K1 O1 2.8448(15) 8_657 ?
K1 C10 3.1081(19) . ?
K1 C11 3.199(2) . ?
K1 C15 3.233(2) . ?
K1 C12 3.411(2) . ?
K1 C14 3.430(2) . ?
K1 C13 3.511(2) . ?
K1 C7 3.5220(18) . ?
N1 O1 1.227(2) . ?
N1 O2 1.232(2) . ?
N1 C2 1.476(2) . ?
N2 O4 1.215(2) . ?
N2 O3 1.226(2) . ?
N2 C4 1.473(3) . ?
N3 C7 1.344(2) . ?
N3 C6 1.383(2) . ?
N4 C8 1.341(2) . ?
N4 C8 1.341(2) 2 ?
O1 K1 2.8448(15) 7_567 ?
O3 K1 2.7389(17) 3_654 ?
O5 C7 1.269(2) . ?
C1 C2 1.365(3) . ?
C1 C6 1.414(2) . ?
C2 C3 1.392(3) . ?
C3 C4 1.387(3) . ?
C4 C5 1.383(3) . ?
C5 C6 1.398(3) . ?
C7 C8 1.484(2) . ?
C8 C9 1.415(2) . ?
C9 C9 1.426(4) 2 ?
C9 C10 1.484(2) . ?
C10 C15 1.393(3) . ?
C10 C11 1.401(3) . ?
C11 C12 1.390(3) . ?
C12 C13 1.379(3) . ?
C13 C14 1.400(3) . ?
C14 C15 1.396(3) . ?
O6A C16A 1.442(7) . ?
O6B C16B 1.425(5) . ?
O7 C17 1.384(3) . ?
